data_1511862
loop_
_publ_author_name
'Li, Ming'
'Lv, Xiu-Liang'
'Wen, Li-Rong'
'Hu, Zhi-Qiang'

_publ_section_title
;
 Direct solvent-free regioselective construction of
 pyrrolo[1,2-a][1,10]phenanthrolines based on isocyanide-based
 multicomponent reactions.
;
_journal_issue 6
_journal_name_full 'Organic letters'
_journal_page_first 1262
_journal_page_last 1265
_journal_paper_doi 10.1021/ol400191b
_journal_volume 15
_journal_year 2013
_chemical_formula_moiety 'C26 H19 Cl N4 O2'
_chemical_formula_sum 'C26 H19 Cl N4 O2'
_chemical_formula_weight 454.90
_chemical_name_systematic
; 
 ? 
;
_space_group_IT_number 15
_symmetry_cell_setting monoclinic
_symmetry_space_group_name_Hall '-C 2yc'
_symmetry_space_group_name_H-M 'C 1 2/c 1'
_atom_sites_solution_hydrogens geom
_atom_sites_solution_primary direct
_atom_sites_solution_secondary difmap
_audit_creation_method SHELXL-97
_cell_angle_alpha 90.00
_cell_angle_beta 110.190(9)
_cell_angle_gamma 90.00
_cell_formula_units_Z 8
_cell_length_a 32.688(20)
_cell_length_b 7.675(4)
_cell_length_c 19.377(11)
_cell_measurement_reflns_used 6799
_cell_measurement_temperature 293(2)
_cell_measurement_theta_max 27.3763
_cell_measurement_theta_min 1.4106
_cell_volume 4563(4)
_computing_cell_refinement 'CrystalClear (Rigaku Inc., 2008)'
_computing_data_collection 'CrystalClear (Rigaku Inc., 2008)'
_computing_data_reduction 'CrystalClear (Rigaku Inc., 2008)'
_computing_molecular_graphics
;
 Mercury: visualization and analysis of crystal structures, C. F. Macrae,
 P. R. Edgington, P. McCabe, E. Pidcock, G. P. Shields, R. Taylor,
 M. Towler and J. van de Streek, J. Appl. Cryst., 39, 453-457, 2006.
;
_computing_publication_material 'SHELX-97 (Sheldrick, 2008)'
_computing_structure_refinement 'SHELX-97 (Sheldrick, 2008)'
_computing_structure_solution 'SHELX-97 (Sheldrick, 2008)'
_diffrn_ambient_temperature 293(2)
_diffrn_detector_area_resol_mean 28.5714
_diffrn_measured_fraction_theta_full 0.999
_diffrn_measured_fraction_theta_max 0.999
_diffrn_measurement_device_type 'Saturn724+ CCD'
_diffrn_measurement_method '\w scans at fixed \c = 45\%'
_diffrn_radiation_monochromator graphite
_diffrn_radiation_source 'fine-focus sealed tube'
_diffrn_radiation_type MoK\a
_diffrn_radiation_wavelength 0.71073
_diffrn_reflns_av_R_equivalents 0.0532
_diffrn_reflns_av_sigmaI/netI 0.0603
_diffrn_reflns_limit_h_max 38
_diffrn_reflns_limit_h_min -38
_diffrn_reflns_limit_k_max 9
_diffrn_reflns_limit_k_min -9
_diffrn_reflns_limit_l_max 22
_diffrn_reflns_limit_l_min -23
_diffrn_reflns_number 13728
_diffrn_reflns_theta_full 25.00
_diffrn_reflns_theta_max 25.00
_diffrn_reflns_theta_min 2.17
_exptl_absorpt_coefficient_mu 0.199
_exptl_absorpt_correction_T_max 1.0000
_exptl_absorpt_correction_T_min 0.6112
_exptl_absorpt_correction_type multi-scan
_exptl_absorpt_process_details 'CrystalClear (Rigaku Inc., 2008)'
_exptl_crystal_colour red
_exptl_crystal_density_diffrn 1.325
_exptl_crystal_density_method 'not measured'
_exptl_crystal_description plate
_exptl_crystal_F_000 1888
_exptl_crystal_size_max 0.23
_exptl_crystal_size_mid 0.22
_exptl_crystal_size_min 0.10
_refine_diff_density_max 0.546
_refine_diff_density_min -0.248
_refine_diff_density_rms 0.064
_refine_ls_extinction_method none
_refine_ls_goodness_of_fit_ref 1.246
_refine_ls_hydrogen_treatment constr
_refine_ls_matrix_type full
_refine_ls_number_parameters 310
_refine_ls_number_reflns 4006
_refine_ls_number_restraints 498
_refine_ls_restrained_S_all 1.249
_refine_ls_R_factor_all 0.1569
_refine_ls_R_factor_gt 0.1338
_refine_ls_shift/su_max 0.000
_refine_ls_shift/su_mean 0.000
_refine_ls_structure_factor_coef Fsqd
_refine_ls_weighting_details 'calc w=1/[\s^2^(Fo^2^)+(0.1208P)^2^+11.8603P] where P=(Fo^2^+2Fc^2^)/3'
_refine_ls_weighting_scheme calc
_refine_ls_wR_factor_gt 0.3180
_refine_ls_wR_factor_ref 0.3335
_reflns_number_gt 3210
_reflns_number_total 4006
_reflns_threshold_expression >2sigma(I)
_cod_data_source_file ol400191b_si_002.cif
_cod_data_source_block a_for_compound_6a
_cod_original_cell_volume 4562(4)
_cod_original_sg_symbol_H-M C2/c
_cod_database_code 1511862

loop_
_symmetry_equiv_pos_as_xyz
'x, y, z'
'-x, y, -z+1/2'
'x+1/2, y+1/2, z'
'-x+1/2, y+1/2, -z+1/2'
'-x, -y, -z'
'x, -y, z-1/2'
'-x+1/2, -y+1/2, -z'
'x+1/2, -y+1/2, z-1/2'

loop_
_atom_site_label
_atom_site_type_symbol
_atom_site_fract_x
_atom_site_fract_y
_atom_site_fract_z
_atom_site_U_iso_or_equiv
_atom_site_adp_type
_atom_site_occupancy
_atom_site_symmetry_multiplicity
_atom_site_calc_flag
_atom_site_refinement_flags
_atom_site_disorder_assembly
_atom_site_disorder_group
Cl1 Cl 0.06188(8) 0.8087(3) 0.36218(15) 0.1258(9) Uani 1 1 d U . .
O1 O 0.15270(18) 0.7614(9) 0.5860(4) 0.134(2) Uani 1 1 d U A .
O2 O 0.0851(3) 0.8073(14) 0.5825(6) 0.107(2) Uani 0.641(11) 1 d PDU A 1
N1 N 0.21031(14) 0.2895(6) 0.6292(2) 0.0633(12) Uani 1 1 d U . .
N2 N 0.19256(13) 0.4760(5) 0.4858(2) 0.0523(10) Uani 1 1 d U . .
N3 N 0.1236(2) 0.6315(11) 0.2353(3) 0.109(2) Uani 1 1 d U . .
N4 N 0.13481(16) 0.4137(8) 0.5402(3) 0.0830(15) Uani 1 1 d U . .
H4 H 0.1448 0.3224 0.5664 0.100 Uiso 1 1 calc R . .
C1 C 0.2192(2) 0.2107(8) 0.6935(3) 0.0717(15) Uani 1 1 d U . .
H1 H 0.1962 0.1596 0.7040 0.086 Uiso 1 1 calc R . .
C2 C 0.2603(2) 0.1993(9) 0.7462(4) 0.0792(17) Uani 1 1 d U . .
H2 H 0.2648 0.1449 0.7911 0.095 Uiso 1 1 calc R . .
C3 C 0.2938(2) 0.2699(9) 0.7302(4) 0.0793(17) Uani 1 1 d U . .
H3 H 0.3219 0.2629 0.7645 0.095 Uiso 1 1 calc R . .
C4 C 0.28698(19) 0.3548(8) 0.6621(3) 0.0694(15) Uani 1 1 d U . .
C5 C 0.3217(2) 0.4223(9) 0.6426(4) 0.0800(17) Uani 1 1 d U . .
H5 H 0.3500 0.4176 0.6760 0.096 Uiso 1 1 calc R . .
C6 C 0.3139(2) 0.4924(8) 0.5767(4) 0.0748(16) Uani 1 1 d U . .
H6 H 0.3374 0.5335 0.5646 0.090 Uiso 1 1 calc R . .
C7 C 0.27081(18) 0.5073(7) 0.5232(3) 0.0633(13) Uani 1 1 d U . .
C8 C 0.23474(16) 0.4512(6) 0.5414(3) 0.0538(12) Uani 1 1 d U . .
C9 C 0.24297(17) 0.3648(7) 0.6117(3) 0.0558(12) Uani 1 1 d U . .
C10 C 0.26697(18) 0.5721(7) 0.4526(3) 0.0638(14) Uani 1 1 d U . .
H10 H 0.2917 0.6092 0.4434 0.077 Uiso 1 1 calc R . .
C11 C 0.22818(19) 0.5801(7) 0.3995(3) 0.0642(14) Uani 1 1 d U . .
H11 H 0.2258 0.6157 0.3524 0.077 Uiso 1 1 calc R . .
C12 C 0.19074(18) 0.5339(7) 0.4155(3) 0.0564(12) Uani 1 1 d U . .
C13 C 0.14736(18) 0.5434(8) 0.3704(3) 0.0631(13) Uani 1 1 d U . .
C14 C 0.1339(2) 0.5923(9) 0.2957(4) 0.0754(16) Uani 1 1 d U . .
C15 C 0.12130(18) 0.4923(8) 0.4124(3) 0.0651(14) Uani 1 1 d U . .
C16 C 0.14894(17) 0.4556(8) 0.4826(3) 0.0629(13) Uani 1 1 d U . .
C17 C 0.0734(2) 0.4641(9) 0.3842(3) 0.0775(16) Uani 1 1 d U . .
C18 C 0.0436(2) 0.5987(10) 0.3603(4) 0.0859(18) Uani 1 1 d U . .
C19 C -0.0017(2) 0.5700(12) 0.3355(4) 0.096(2) Uani 1 1 d U . .
H19 H -0.0211 0.6626 0.3210 0.115 Uiso 1 1 calc R . .
C20 C -0.0160(3) 0.4056(13) 0.3334(5) 0.109(2) Uani 1 1 d U . .
H20 H -0.0459 0.3850 0.3163 0.130 Uiso 1 1 calc R . .
C21 C 0.0118(3) 0.2680(13) 0.3554(5) 0.119(2) Uani 1 1 d U . .
H21 H 0.0000 0.1567 0.3523 0.143 Uiso 1 1 calc R . .
C22 C 0.0573(2) 0.2864(11) 0.3826(4) 0.097(2) Uani 1 1 d U . .
H22 H 0.0759 0.1916 0.3985 0.117 Uiso 1 1 calc R . .
C23 C 0.10307(19) 0.5243(9) 0.5565(4) 0.0777(17) Uani 1 1 d U A .
H23B H 0.0975 0.4764 0.5987 0.093 Uiso 1 1 calc R . .
H23A H 0.0760 0.5200 0.5150 0.093 Uiso 1 1 calc R . .
C24 C 0.1160(2) 0.7088(10) 0.5719(4) 0.0905(18) Uani 1 1 d DU . .
C25 C 0.0961(4) 0.9902(16) 0.5955(10) 0.121(3) Uani 0.641(11) 1 d PDU A 1
H25A H 0.1145 1.0271 0.5683 0.145 Uiso 0.641(11) 1 calc PR A 1
H25B H 0.1113 1.0116 0.6474 0.145 Uiso 0.641(11) 1 calc PR A 1
C26 C 0.0522(4) 1.088(2) 0.5684(9) 0.131(4) Uani 0.641(11) 1 d PDU A 1
H26A H 0.0368 1.0601 0.5178 0.197 Uiso 0.641(11) 1 calc PR A 1
H26C H 0.0575 1.2117 0.5731 0.197 Uiso 0.641(11) 1 calc PR A 1
H26B H 0.0350 1.0549 0.5976 0.197 Uiso 0.641(11) 1 calc PR A 1
O2A O 0.0807(5) 0.813(3) 0.5548(11) 0.107(2) Uani 0.359(11) 1 d PDU A 2
C25A C 0.0814(11) 1.002(3) 0.5551(13) 0.121(3) Uani 0.359(11) 1 d PDU A 2
H25C H 0.0567 1.0498 0.5157 0.145 Uiso 0.359(11) 1 calc PR A 2
H25D H 0.1082 1.0469 0.5510 0.145 Uiso 0.359(11) 1 calc PR A 2
C26A C 0.0783(10) 1.041(4) 0.6309(14) 0.131(4) Uani 0.359(11) 1 d PDU A 2
H26D H 0.0483 1.0402 0.6274 0.197 Uiso 0.359(11) 1 calc PR A 2
H26F H 0.0907 1.1537 0.6473 0.197 Uiso 0.359(11) 1 calc PR A 2
H26E H 0.0941 0.9540 0.6654 0.197 Uiso 0.359(11) 1 calc PR A 2

loop_
_atom_site_aniso_label
_atom_site_aniso_U_11
_atom_site_aniso_U_22
_atom_site_aniso_U_33
_atom_site_aniso_U_23
_atom_site_aniso_U_13
_atom_site_aniso_U_12
Cl1 0.1171(17) 0.0896(15) 0.158(2) -0.0053(14) 0.0310(15) 0.0153(12)
O1 0.095(4) 0.176(6) 0.147(5) -0.042(4) 0.062(3) -0.062(4)
O2 0.105(3) 0.104(3) 0.117(4) -0.007(3) 0.046(3) -0.016(3)
N1 0.062(2) 0.067(3) 0.065(3) 0.008(2) 0.026(2) 0.005(2)
N2 0.053(2) 0.054(2) 0.057(2) 0.0002(18) 0.0276(18) -0.0006(18)
N3 0.104(4) 0.159(6) 0.063(4) 0.006(4) 0.026(3) -0.009(4)
N4 0.074(3) 0.107(4) 0.080(3) 0.030(3) 0.043(2) 0.016(3)
C1 0.072(3) 0.076(3) 0.073(3) 0.010(3) 0.034(3) 0.010(3)
C2 0.086(4) 0.078(4) 0.071(3) 0.011(3) 0.025(3) 0.017(3)
C3 0.074(3) 0.078(4) 0.074(3) -0.001(3) 0.009(3) 0.016(3)
C4 0.061(3) 0.068(3) 0.075(3) -0.008(3) 0.019(2) 0.003(3)
C5 0.063(3) 0.078(4) 0.092(4) -0.009(3) 0.017(3) 0.002(3)
C6 0.063(3) 0.069(3) 0.095(4) -0.005(3) 0.032(3) -0.008(3)
C7 0.060(3) 0.057(3) 0.078(3) -0.009(2) 0.029(2) -0.007(2)
C8 0.055(3) 0.047(2) 0.065(3) -0.011(2) 0.027(2) -0.003(2)
C9 0.058(3) 0.051(3) 0.062(3) -0.007(2) 0.025(2) 0.005(2)
C10 0.063(3) 0.062(3) 0.081(3) -0.006(3) 0.043(3) -0.009(2)
C11 0.072(3) 0.063(3) 0.071(3) -0.003(3) 0.042(3) -0.008(3)
C12 0.066(3) 0.054(3) 0.057(3) -0.006(2) 0.032(2) -0.004(2)
C13 0.068(3) 0.069(3) 0.059(3) -0.004(2) 0.030(2) -0.004(2)
C14 0.071(3) 0.095(4) 0.063(3) -0.001(3) 0.027(3) -0.009(3)
C15 0.055(3) 0.076(3) 0.068(3) 0.006(3) 0.025(2) 0.004(2)
C16 0.054(3) 0.074(3) 0.068(3) 0.010(3) 0.029(2) 0.004(2)
C17 0.067(3) 0.094(4) 0.072(3) 0.011(3) 0.025(3) 0.005(3)
C18 0.081(4) 0.101(4) 0.078(3) 0.005(3) 0.030(3) 0.004(3)
C19 0.080(4) 0.113(5) 0.092(4) 0.008(4) 0.026(3) 0.011(4)
C20 0.084(4) 0.127(5) 0.118(5) 0.021(4) 0.039(4) -0.002(4)
C21 0.093(4) 0.121(5) 0.136(5) 0.023(4) 0.030(4) -0.016(4)
C22 0.069(3) 0.112(4) 0.110(4) 0.008(4) 0.030(3) -0.027(3)
C23 0.063(3) 0.109(4) 0.076(3) 0.014(3) 0.043(3) 0.000(3)
C24 0.079(3) 0.116(4) 0.090(4) -0.004(3) 0.047(3) -0.016(3)
C25 0.122(4) 0.113(4) 0.127(4) -0.008(4) 0.040(4) -0.016(4)
C26 0.140(7) 0.116(6) 0.146(7) -0.008(6) 0.060(6) -0.019(6)
O2A 0.105(3) 0.104(3) 0.117(4) -0.007(3) 0.046(3) -0.016(3)
C25A 0.122(4) 0.113(4) 0.127(4) -0.008(4) 0.040(4) -0.016(4)
C26A 0.140(7) 0.116(6) 0.146(7) -0.008(6) 0.060(6) -0.019(6)

loop_
_atom_type_symbol
_atom_type_description
_atom_type_scat_dispersion_real
_atom_type_scat_dispersion_imag
_atom_type_scat_source
C C 0.0033 0.0016 'International Tables Vol C Tables 4.2.6.8 and 6.1.1.4'
H H 0.0000 0.0000 'International Tables Vol C Tables 4.2.6.8 and 6.1.1.4'
Cl Cl 0.1484 0.1585 'International Tables Vol C Tables 4.2.6.8 and 6.1.1.4'
N N 0.0061 0.0033 'International Tables Vol C Tables 4.2.6.8 and 6.1.1.4'
O O 0.0106 0.0060 'International Tables Vol C Tables 4.2.6.8 and 6.1.1.4'

loop_
_geom_angle_atom_site_label_1
_geom_angle_atom_site_label_2
_geom_angle_atom_site_label_3
_geom_angle
C24 O2 C25 114.8(10)
C1 N1 C9 119.6(5)
C16 N2 C12 106.6(4)
C16 N2 C8 135.2(4)
C12 N2 C8 118.2(4)
C16 N4 C23 119.9(5)
C16 N4 H4 120.0
C23 N4 H4 120.0
N1 C1 C2 124.5(6)
N1 C1 H1 117.8
C2 C1 H1 117.8
C3 C2 C1 117.7(6)
C3 C2 H2 121.2
C1 C2 H2 121.2
C2 C3 C4 121.1(6)
C2 C3 H3 119.4
C4 C3 H3 119.4
C5 C4 C3 122.3(6)
C5 C4 C9 120.5(6)
C3 C4 C9 117.2(6)
C6 C5 C4 120.2(6)
C6 C5 H5 119.9
C4 C5 H5 119.9
C5 C6 C7 122.7(6)
C5 C6 H6 118.6
C7 C6 H6 118.6
C8 C7 C10 123.0(5)
C8 C7 C6 119.5(6)
C10 C7 C6 117.5(5)
C7 C8 N2 116.2(5)
C7 C8 C9 118.2(5)
N2 C8 C9 125.5(4)
N1 C9 C4 119.8(5)
N1 C9 C8 121.4(5)
C4 C9 C8 118.7(5)
C11 C10 C7 120.3(5)
C11 C10 H10 119.8
C7 C10 H10 119.8
C10 C11 C12 119.2(5)
C10 C11 H11 120.4
C12 C11 H11 120.4
C13 C12 C11 128.7(5)
C13 C12 N2 108.5(4)
C11 C12 N2 122.7(5)
C12 C13 C14 123.4(5)
C12 C13 C15 108.0(5)
C14 C13 C15 128.7(5)
N3 C14 C13 179.1(7)
C16 C15 C13 107.7(5)
C16 C15 C17 125.7(5)
C13 C15 C17 126.3(5)
C15 C16 N4 123.7(5)
C15 C16 N2 109.2(5)
N4 C16 N2 127.0(5)
C18 C17 C22 118.9(6)
C18 C17 C15 123.0(6)
C22 C17 C15 118.1(6)
C17 C18 C19 122.2(7)
C17 C18 Cl1 119.7(6)
C19 C18 Cl1 118.1(6)
C20 C19 C18 118.2(8)
C20 C19 H19 120.9
C18 C19 H19 120.9
C19 C20 C21 122.2(8)
C19 C20 H20 118.9
C21 C20 H20 118.9
C20 C21 C22 123.0(9)
C20 C21 H21 118.5
C22 C21 H21 118.5
C21 C22 C17 115.5(8)
C21 C22 H22 122.3
C17 C22 H22 122.3
N4 C23 C24 115.2(5)
N4 C23 H23B 108.5
C24 C23 H23B 108.5
N4 C23 H23A 108.5
C24 C23 H23A 108.5
H23B C23 H23A 107.5
O1 C24 O2 121.6(9)
O1 C24 O2A 124.0(13)
O2 C24 O2A 21.8(10)
O1 C24 C23 124.1(7)
O2 C24 C23 113.2(7)
O2A C24 C23 110.8(11)
O2 C25 C26 105.6(10)
O2 C25 H25A 110.6
C26 C25 H25A 110.6
O2 C25 H25B 110.6
C26 C25 H25B 110.6
H25A C25 H25B 108.8
C24 O2A C25A 126(2)
O2A C25A C26A 101.1(19)
O2A C25A H25C 111.5
C26A C25A H25C 111.5
O2A C25A H25D 111.5
C26A C25A H25D 111.5
H25C C25A H25D 109.4
C25A C26A H26D 109.5
C25A C26A H26F 109.5
H26D C26A H26F 109.5
C25A C26A H26E 109.5
H26D C26A H26E 109.5
H26F C26A H26E 109.5

loop_
_geom_bond_atom_site_label_1
_geom_bond_atom_site_label_2
_geom_bond_distance
Cl1 C18 1.715(8)
O1 C24 1.203(8)
O2 C24 1.335(8)
O2 C25 1.449(9)
N1 C1 1.324(7)
N1 C9 1.356(7)
N2 C16 1.414(6)
N2 C12 1.414(7)
N2 C8 1.439(7)
N3 C14 1.140(8)
N4 C16 1.385(7)
N4 C23 1.456(8)
N4 H4 0.8600
C1 C2 1.382(9)
C1 H1 0.9300
C2 C3 1.350(9)
C2 H2 0.9300
C3 C4 1.419(9)
C3 H3 0.9300
C4 C5 1.412(9)
C4 C9 1.435(8)
C5 C6 1.327(9)
C5 H5 0.9300
C6 C7 1.438(8)
C6 H6 0.9300
C7 C8 1.410(7)
C7 C10 1.420(8)
C8 C9 1.454(8)
C10 C11 1.330(8)
C10 H10 0.9300
C11 C12 1.407(7)
C11 H11 0.9300
C12 C13 1.387(8)
C13 C14 1.411(8)
C13 C15 1.422(7)
C15 C16 1.377(8)
C15 C17 1.486(8)
C17 C18 1.383(9)
C17 C22 1.459(10)
C18 C19 1.408(10)
C19 C20 1.342(12)
C19 H19 0.9300
C20 C21 1.361(12)
C20 H20 0.9300
C21 C22 1.403(10)
C21 H21 0.9300
C22 H22 0.9300
C23 C24 1.478(10)
C23 H23B 0.9700
C23 H23A 0.9700
C24 O2A 1.349(10)
C25 C26 1.543(9)
C25 H25A 0.9700
C25 H25B 0.9700
C26 H26A 0.9600
C26 H26C 0.9600
C26 H26B 0.9600
O2A C25A 1.452(10)
C25A C26A 1.536(10)
C25A H25C 0.9700
C25A H25D 0.9700
C26A H26D 0.9600
C26A H26F 0.9600
C26A H26E 0.9600

loop_
_geom_hbond_atom_site_label_D
_geom_hbond_atom_site_label_H
_geom_hbond_atom_site_label_A
_geom_hbond_distance_DH
_geom_hbond_distance_HA
_geom_hbond_distance_DA
_geom_hbond_angle_DHA
N4 H4 N1 0.86 2.08 2.652(7) 123.2

loop_
_geom_torsion_atom_site_label_1
_geom_torsion_atom_site_label_2
_geom_torsion_atom_site_label_3
_geom_torsion_atom_site_label_4
_geom_torsion
C9 N1 C1 C2 0.4(9)
N1 C1 C2 C3 -1.6(10)
C1 C2 C3 C4 0.7(10)
C2 C3 C4 C5 -176.9(6)
C2 C3 C4 C9 1.1(9)
C3 C4 C5 C6 176.4(6)
C9 C4 C5 C6 -1.5(10)
C4 C5 C6 C7 1.5(10)
C5 C6 C7 C8 2.2(9)
C5 C6 C7 C10 -175.2(6)
C10 C7 C8 N2 -4.9(8)
C6 C7 C8 N2 177.9(5)
C10 C7 C8 C9 171.5(5)
C6 C7 C8 C9 -5.7(8)
C16 N2 C8 C7 -172.9(5)
C12 N2 C8 C7 7.4(6)
C16 N2 C8 C9 11.0(9)
C12 N2 C8 C9 -168.7(5)
C1 N1 C9 C4 1.6(8)
C1 N1 C9 C8 179.4(5)
C5 C4 C9 N1 175.7(5)
C3 C4 C9 N1 -2.3(8)
C5 C4 C9 C8 -2.1(8)
C3 C4 C9 C8 179.9(5)
C7 C8 C9 N1 -172.2(5)
N2 C8 C9 N1 3.9(8)
C7 C8 C9 C4 5.6(7)
N2 C8 C9 C4 -178.3(5)
C8 C7 C10 C11 -0.9(9)
C6 C7 C10 C11 176.3(5)
C7 C10 C11 C12 4.0(8)
C10 C11 C12 C13 175.4(6)
C10 C11 C12 N2 -1.1(8)
C16 N2 C12 C13 -1.7(6)
C8 N2 C12 C13 178.1(4)
C16 N2 C12 C11 175.4(5)
C8 N2 C12 C11 -4.8(7)
C11 C12 C13 C14 4.9(10)
N2 C12 C13 C14 -178.2(6)
C11 C12 C13 C15 -176.5(6)
N2 C12 C13 C15 0.4(6)
C12 C13 C14 N3 14(53)
C15 C13 C14 N3 -164(52)
C12 C13 C15 C16 1.1(7)
C14 C13 C15 C16 179.6(6)
C12 C13 C15 C17 -172.7(6)
C14 C13 C15 C17 5.8(11)
C13 C15 C16 N4 175.2(6)
C17 C15 C16 N4 -11.0(10)
C13 C15 C16 N2 -2.2(7)
C17 C15 C16 N2 171.7(6)
C23 N4 C16 C15 -50.7(9)
C23 N4 C16 N2 126.1(6)
C12 N2 C16 C15 2.4(6)
C8 N2 C16 C15 -177.3(5)
C12 N2 C16 N4 -174.8(6)
C8 N2 C16 N4 5.5(10)
C16 C15 C17 C18 117.1(7)
C13 C15 C17 C18 -70.2(9)
C16 C15 C17 C22 -62.1(9)
C13 C15 C17 C22 110.6(7)
C22 C17 C18 C19 0.9(10)
C15 C17 C18 C19 -178.3(6)
C22 C17 C18 Cl1 179.7(5)
C15 C17 C18 Cl1 0.5(9)
C17 C18 C19 C20 -1.8(11)
Cl1 C18 C19 C20 179.4(6)
C18 C19 C20 C21 1.1(13)
C19 C20 C21 C22 0.6(15)
C20 C21 C22 C17 -1.5(13)
C18 C17 C22 C21 0.7(10)
C15 C17 C22 C21 179.9(7)
C16 N4 C23 C24 -57.3(8)
C25 O2 C24 O1 13.5(15)
C25 O2 C24 O2A -90(4)
C25 O2 C24 C23 -178.1(10)
N4 C23 C24 O1 -15.4(10)
N4 C23 C24 O2 176.5(7)
N4 C23 C24 O2A 153.1(11)
C24 O2 C25 C26 152.7(13)
O1 C24 O2A C25A -4(3)
O2 C24 O2A C25A 87(4)
C23 C24 O2A C25A -172.6(17)
C24 O2A C25A C26A -97(3)
